data_7234095
loop_
_publ_author_name
'Alexander Tronnier'
'Ute Heinemeyer'
'Stefan Metz'
'Gerhard Wagenblast'
'Ingo Muenster'
'Thomas Strassner'

_publ_section_title
;
 Heteroleptic platinum(ii) NHC complexes with a C/C* cyclometalated ligand
 - synthesis, structure and photophysics
;
_journal_name_full 'Journal of Materials Chemistry C'
_journal_page_first 1680
_journal_page_last 1693
_journal_paper_doi 10.1039/C4TC02575J
_journal_volume 3
_journal_year 2015
_chemical_compound_source 'see text'
_chemical_formula_moiety 'C41 H38 N2 O2 Pt'
_chemical_formula_sum 'C41 H38 N2 O2 Pt'
_chemical_formula_weight 785.81
_space_group_IT_number 2
_space_group_name_Hall '-P 1'
_space_group_name_H-M_alt 'P -1'
_symmetry_cell_setting triclinic
_symmetry_Int_Tables_number 2
_symmetry_space_group_name_Hall '-P 1'
_symmetry_space_group_name_H-M 'P -1'
_atom_sites_solution_hydrogens geom
_atom_sites_solution_primary direct
_atom_sites_solution_secondary difmap
_cell_angle_alpha 104.184(12)
_cell_angle_beta 91.124(11)
_cell_angle_gamma 90.253(15)
_cell_formula_units_Z 4
_cell_length_a 10.545(3)
_cell_length_b 13.434(2)
_cell_length_c 25.0600(19)
_cell_measurement_reflns_used 261
_cell_measurement_temperature 198
_cell_measurement_theta_max 25.514
_cell_measurement_theta_min 2.089
_cell_volume 3441.0(11)
_computing_cell_refinement 'Dirax/lsq (Duisenberg, 1992)'
_computing_data_collection 'Collect (Nonius BV, 1999)'
_computing_data_reduction 'EvalCCD (Duisenberg et al., 2003)'
_computing_molecular_graphics
;
PLATON (Spek, 2011), ORTEP (Farrugia, L. J. 1997),
MERCURY (van de Streek, J. 2006)
;
_computing_publication_material 'PLATON (Spek, 2011)'
_computing_structure_refinement 'SHELXL97 (Sheldrick, 1997), SHELXLE (Huebschle, 2011)'
_computing_structure_solution 'SIR92 (Altomare et al., 1994)'
_diffrn_ambient_temperature 198
_diffrn_detector 'CCD plate'
_diffrn_detector_area_resol_mean 9
_diffrn_measured_fraction_theta_full 0.915
_diffrn_measured_fraction_theta_max 0.915
_diffrn_measurement_device '95mm CCD camera on \k-goniostat'
_diffrn_measurement_device_type 'Bruker KappaCCD'
_diffrn_measurement_method 'phi- and omega-rotation'
_diffrn_radiation_monochromator graphite
_diffrn_radiation_probe x-ray
_diffrn_radiation_source 'fine-focus sealed tube'
_diffrn_radiation_type MoK\a
_diffrn_radiation_wavelength 0.71073
_diffrn_reflns_av_R_equivalents 0.0545
_diffrn_reflns_av_unetI/netI 0.1050
_diffrn_reflns_limit_h_max 12
_diffrn_reflns_limit_h_min -12
_diffrn_reflns_limit_k_max 16
_diffrn_reflns_limit_k_min -16
_diffrn_reflns_limit_l_max 29
_diffrn_reflns_limit_l_min -30
_diffrn_reflns_number 44960
_diffrn_reflns_reduction_process
;
;
_diffrn_reflns_theta_full 25.51
_diffrn_reflns_theta_max 25.51
_diffrn_reflns_theta_min 2.09
_exptl_absorpt_coefficient_mu 4.115
_exptl_absorpt_correction_T_max 0.216
_exptl_absorpt_correction_T_min 0.183
_exptl_absorpt_correction_type multi-scan
_exptl_absorpt_process_details 'SADABS 2.10.(Sheldrick,Bruker AXS Inc.,2002)'
_exptl_crystal_colour yellow
_exptl_crystal_density_diffrn 1.517
_exptl_crystal_density_method 'Not Measured'
_exptl_crystal_description fragment
_exptl_crystal_F_000 1568
_exptl_crystal_preparation Luminescent
_exptl_crystal_recrystallization_method 'Re-crystallisation from solvent: '
_exptl_crystal_size_max 0.630
_exptl_crystal_size_mid 0.540
_exptl_crystal_size_min 0.540
_refine_diff_density_max 2.673
_refine_diff_density_min -1.942
_refine_diff_density_rms 0.293
_refine_ls_abs_structure_Flack .
_refine_ls_extinction_method none
_refine_ls_goodness_of_fit_ref 1.210
_refine_ls_hydrogen_treatment constr
_refine_ls_matrix_type full
_refine_ls_number_parameters 829
_refine_ls_number_reflns 11747
_refine_ls_number_restraints 0
_refine_ls_restrained_S_all 1.210
_refine_ls_R_factor_all 0.1509
_refine_ls_R_factor_gt 0.0557
_refine_ls_shift/su_max 0.001
_refine_ls_shift/su_mean 0.000
_refine_ls_structure_factor_coef Fsqd
_refine_ls_weighting_details 'calc w=1/[\s^2^(Fo^2^)+(0.0549P)^2^+31.7997P] where P=(Fo^2^+2Fc^2^)/3'
_refine_ls_weighting_scheme calc
_refine_ls_wR_factor_gt 0.1235
_refine_ls_wR_factor_ref 0.1613
_reflns_number_gt 6843
_reflns_number_total 11747
_reflns_threshold_expression I>2\s(I)
_cod_data_source_file 1000005.cif
_cod_data_source_block PCOD1000005
_cod_depositor_comments
;
The following automatic conversions were performed:

data item '_symmetry_cell_setting' value 'Triclinic' was changed to
'triclinic' in accordance with the built-in table derived from the
CIF Core dictionary named 'cif_core.dic' version 2.4.5 last updated
on 2014-11-21.

Automatic conversion script
Id: cif_fix_values 6909 2019-04-08 15:41:33Z antanas 
;
_cod_database_code 7234095

loop_
_symmetry_equiv_pos_site_id
_symmetry_equiv_pos_as_xyz
1 x,y,z
2 -x,-y,-z

loop_
_atom_site_aniso_label
_atom_site_aniso_U_11
_atom_site_aniso_U_22
_atom_site_aniso_U_33
_atom_site_aniso_U_23
_atom_site_aniso_U_13
_atom_site_aniso_U_12
Pt1 0.0227(3) 0.0222(3) 0.0223(3) 0.0039(2) 0.0046(2) 0.0052(2)
O1 0.035(5) 0.038(5) 0.015(5) 0.004(4) 0.000(4) 0.017(4)
O2 0.022(5) 0.042(5) 0.020(5) 0.009(4) -0.004(4) 0.011(4)
N1 0.029(6) 0.024(6) 0.024(6) 0.000(5) 0.008(5) 0.006(5)
N2 0.031(6) 0.024(6) 0.017(6) 0.003(5) -0.002(5) 0.008(5)
C1 0.022(7) 0.018(7) 0.036(9) -0.006(6) 0.001(6) 0.004(5)
C2 0.029(7) 0.018(6) 0.030(8) 0.008(6) -0.003(6) 0.007(5)
C3 0.039(8) 0.032(8) 0.031(8) 0.012(6) -0.001(6) 0.013(6)
C4 0.042(9) 0.056(10) 0.069(12) 0.040(9) -0.003(9) 0.005(8)
C5 0.047(9) 0.042(9) 0.066(12) 0.036(9) 0.007(9) 0.019(7)
C6 0.045(9) 0.021(7) 0.053(10) -0.003(7) 0.011(8) 0.010(6)
C7 0.028(7) 0.026(7) 0.023(7) 0.008(6) 0.004(6) 0.006(6)
C8 0.023(7) 0.017(6) 0.033(8) 0.006(6) 0.007(6) 0.007(5)
C9 0.042(8) 0.011(6) 0.028(8) 0.003(6) 0.011(6) 0.006(5)
C10 0.046(9) 0.032(8) 0.030(8) 0.016(7) 0.004(7) 0.014(6)
C11 0.059(10) 0.052(9) 0.027(8) 0.021(7) 0.015(7) 0.021(8)
C12 0.041(9) 0.052(10) 0.063(12) 0.024(9) 0.026(8) 0.026(7)
C13 0.047(9) 0.029(8) 0.050(10) 0.016(7) 0.015(8) 0.016(7)
C14 0.022(7) 0.034(7) 0.024(7) 0.003(6) 0.015(6) 0.000(5)
C15 0.040(8) 0.036(8) 0.024(8) 0.014(6) 0.006(6) 0.002(7)
C16 0.033(8) 0.035(8) 0.050(10) 0.005(7) 0.007(7) -0.001(6)
C17 0.038(8) 0.032(8) 0.051(10) 0.000(7) 0.002(7) -0.003(7)
C18 0.063(11) 0.027(8) 0.038(9) 0.003(7) -0.017(8) 0.003(7)
C19 0.054(10) 0.029(8) 0.032(9) -0.007(7) -0.004(7) 0.014(7)
C20 0.033(8) 0.029(8) 0.033(8) 0.008(7) 0.003(6) 0.010(6)
C21 0.046(9) 0.085(12) 0.022(8) 0.003(8) 0.013(7) 0.013(8)
C22 0.026(7) 0.034(8) 0.028(8) 0.007(7) -0.001(6) 0.013(6)
C23 0.022(7) 0.043(9) 0.039(9) 0.015(7) 0.015(6) 0.000(6)
C24 0.032(8) 0.024(7) 0.049(10) 0.003(7) 0.015(7) 0.003(6)
C25 0.044(9) 0.042(9) 0.064(12) 0.003(8) 0.015(8) -0.012(7)
C26 0.022(7) 0.029(7) 0.029(8) 0.013(6) 0.000(6) 0.010(6)
C27 0.028(7) 0.023(7) 0.033(8) 0.006(6) 0.020(6) 0.017(6)
C28 0.039(8) 0.039(8) 0.031(8) 0.007(7) 0.016(6) -0.005(6)
C29 0.031(8) 0.019(7) 0.047(9) 0.000(7) -0.008(7) 0.006(6)
C30 0.028(7) 0.026(7) 0.022(8) -0.003(6) 0.001(6) -0.001(6)
C31 0.024(7) 0.032(7) 0.026(8) 0.000(6) -0.003(6) 0.020(6)
C32 0.031(7) 0.030(7) 0.015(7) -0.003(6) -0.004(6) 0.010(6)
C33 0.026(7) 0.035(7) 0.016(7) -0.005(6) -0.001(6) 0.008(6)
C34 0.027(7) 0.039(8) 0.022(8) -0.003(6) -0.010(6) 0.007(6)
C35 0.062(10) 0.044(9) 0.061(11) 0.020(8) -0.018(9) -0.013(8)
C36 0.023(7) 0.050(9) 0.048(10) 0.001(8) -0.005(7) 0.019(7)
C37 0.055(10) 0.038(8) 0.026(8) 0.009(7) 0.011(7) 0.025(7)
C38 0.072(11) 0.055(10) 0.048(11) 0.021(8) 0.003(9) 0.023(8)
C39 0.049(9) 0.039(8) 0.037(9) 0.012(7) 0.003(7) 0.003(7)
C40 0.019(7) 0.044(8) 0.029(8) 0.004(7) 0.006(6) 0.002(6)
C41 0.040(9) 0.070(11) 0.041(9) 0.032(8) -0.004(7) -0.008(8)
Pt2 0.0228(3) 0.0243(3) 0.0225(3) 0.0068(2) 0.0032(2) -0.0027(2)
O3 0.035(5) 0.034(5) 0.025(5) 0.006(4) 0.003(4) -0.011(4)
O4 0.036(5) 0.033(5) 0.027(5) 0.005(4) 0.006(4) -0.014(4)
N3 0.024(6) 0.037(6) 0.022(6) 0.006(5) 0.012(5) 0.002(5)
N4 0.026(6) 0.032(6) 0.024(6) 0.013(5) -0.001(5) 0.002(5)
C42 0.021(7) 0.037(8) 0.020(7) 0.013(6) 0.008(5) 0.002(5)
C43 0.034(8) 0.019(7) 0.054(10) 0.018(7) -0.010(7) -0.009(6)
C44 0.057(6) 0.033(5) 0.041(5) 0.010(5) -0.022(4) -0.020(4)
C45 0.057(6) 0.033(5) 0.041(5) 0.010(5) -0.022(4) -0.020(4)
C46 0.057(6) 0.033(5) 0.041(5) 0.010(5) -0.022(4) -0.020(4)
C47 0.034(8) 0.044(9) 0.047(10) 0.013(8) -0.003(7) -0.005(7)
C48 0.019(7) 0.031(7) 0.033(8) 0.015(6) -0.007(6) -0.002(6)
C49 0.021(7) 0.037(8) 0.044(9) 0.025(7) 0.006(6) -0.006(6)
C50 0.040(8) 0.023(7) 0.033(8) 0.011(6) -0.003(6) 0.001(6)
C51 0.025(7) 0.038(8) 0.037(9) 0.000(7) 0.005(6) -0.003(6)
C52 0.044(9) 0.064(11) 0.028(9) 0.002(8) 0.012(7) 0.009(8)
C53 0.035(9) 0.050(9) 0.056(11) 0.014(9) 0.021(8) -0.002(7)
C54 0.033(8) 0.041(8) 0.047(10) 0.014(8) 0.003(7) -0.008(6)
C55 0.021(7) 0.018(6) 0.031(8) 0.002(6) 0.003(6) 0.002(5)
C56 0.044(8) 0.017(7) 0.020(7) -0.001(6) 0.000(6) 0.006(6)
C57 0.028(7) 0.032(8) 0.031(8) 0.002(6) 0.001(6) -0.001(6)
C58 0.042(9) 0.041(9) 0.038(9) 0.007(7) -0.011(7) 0.016(7)
C59 0.055(10) 0.040(9) 0.030(9) 0.016(7) 0.007(7) -0.004(7)
C60 0.064(11) 0.040(9) 0.038(10) 0.009(8) 0.011(8) -0.004(8)
C61 0.051(9) 0.028(8) 0.028(8) 0.000(7) 0.009(7) 0.005(6)
C62 0.063(11) 0.059(10) 0.041(10) 0.014(8) 0.016(8) 0.000(8)
C63 0.045(9) 0.033(8) 0.021(8) 0.005(6) 0.013(6) -0.011(7)
C64 0.024(7) 0.040(8) 0.039(9) 0.000(7) 0.006(6) 0.004(6)
C65 0.038(8) 0.030(7) 0.033(8) 0.008(6) 0.014(7) -0.007(6)
C66 0.055(10) 0.052(10) 0.059(11) 0.035(9) 0.027(8) 0.020(8)
C67 0.023(7) 0.017(6) 0.021(7) -0.010(6) 0.008(5) -0.013(5)
C68 0.027(7) 0.035(8) 0.028(8) 0.001(6) 0.015(6) -0.006(6)
C69 0.042(9) 0.039(9) 0.056(11) 0.009(8) 0.013(8) 0.007(7)
C70 0.038(8) 0.030(8) 0.027(8) 0.008(6) -0.001(6) -0.005(6)
C71 0.027(7) 0.022(7) 0.033(8) -0.003(6) 0.013(6) -0.012(6)
C72 0.040(8) 0.038(8) 0.026(8) -0.002(7) -0.001(7) -0.021(7)
C73 0.041(8) 0.020(7) 0.017(7) 0.003(6) -0.002(6) 0.002(6)
C74 0.036(8) 0.026(7) 0.022(7) 0.005(6) 0.005(6) -0.009(6)
C75 0.035(8) 0.031(7) 0.018(7) 0.008(6) -0.003(6) -0.004(6)
C76 0.060(10) 0.043(9) 0.041(10) 0.013(8) -0.002(8) 0.001(8)
C77 0.036(8) 0.037(8) 0.041(9) 0.015(7) -0.006(7) -0.003(7)
C78 0.055(10) 0.048(9) 0.014(7) 0.007(7) -0.010(7) -0.030(8)
C79 0.068(11) 0.056(10) 0.044(11) -0.007(8) -0.004(9) -0.016(9)
C80 0.034(8) 0.035(8) 0.023(8) 0.001(6) 0.009(6) -0.005(6)
C81 0.033(7) 0.023(7) 0.020(7) 0.003(6) 0.000(6) -0.011(6)
C82 0.033(8) 0.047(9) 0.056(11) 0.008(8) 0.003(7) -0.001(7)

loop_
_atom_site_label
_atom_site_type_symbol
_atom_site_thermal_displace_type
_atom_site_fract_x
_atom_site_fract_y
_atom_site_fract_z
_atom_site_occupancy
_atom_site_U_iso_or_equiv
_atom_site_calc_flag
_atom_site_refinement_flags
_atom_site_disorder_assembly
_atom_site_disorder_group
Pt1 Pt Uani 0.54018(4) 0.70172(3) 0.18071(2) 1.000 0.0226(2) d . . .
O1 O Uani 0.4163(8) 0.7724(6) 0.2414(3) 1.000 0.030(3) d . . .
O2 O Uani 0.4374(7) 0.7573(6) 0.1236(3) 1.000 0.028(3) d . . .
N1 N Uani 0.7571(9) 0.5909(7) 0.2016(4) 1.000 0.027(3) d . . .
N2 N Uani 0.6588(9) 0.6396(7) 0.2800(4) 1.000 0.024(3) d . . .
C1 C Uani 0.6546(11) 0.6433(9) 0.2268(5) 1.000 0.028(4) d . . .
C2 C Uani 0.7649(11) 0.5817(9) 0.2888(5) 1.000 0.025(4) d . . .
C3 C Uani 0.8066(12) 0.5553(9) 0.3359(5) 1.000 0.033(5) d . . .
C4 C Uani 0.9129(14) 0.4941(11) 0.3317(7) 1.000 0.051(6) d . . .
C5 C Uani 0.9729(14) 0.4621(11) 0.2814(7) 1.000 0.048(6) d . . .
C6 C Uani 0.9339(13) 0.4891(9) 0.2341(6) 1.000 0.042(5) d . . .
C7 C Uani 0.8270(11) 0.5508(9) 0.2390(5) 1.000 0.025(4) d . . .
C8 C Uani 0.7669(11) 0.5865(8) 0.1450(5) 1.000 0.024(4) d . . .
C9 C Uani 0.6645(12) 0.6347(8) 0.1252(5) 1.000 0.027(4) d . . .
C10 C Uani 0.6615(13) 0.6332(9) 0.0695(5) 1.000 0.035(5) d . . .
C11 C Uani 0.7600(14) 0.5829(11) 0.0355(6) 1.000 0.044(5) d . . .
C12 C Uani 0.8572(14) 0.5399(11) 0.0559(7) 1.000 0.050(6) d . . .
C13 C Uani 0.8647(13) 0.5409(10) 0.1119(6) 1.000 0.041(5) d . . .
C14 C Uani 0.5662(11) 0.6828(9) 0.3219(5) 1.000 0.027(4) d . . .
C15 C Uani 0.6024(12) 0.7876(10) 0.3564(5) 1.000 0.032(5) d . . .
C16 C Uani 0.7249(12) 0.8238(10) 0.3654(6) 1.000 0.040(5) d . . .
C17 C Uani 0.7506(13) 0.9168(10) 0.4010(6) 1.000 0.042(5) d . . .
C18 C Uani 0.6541(14) 0.9765(10) 0.4294(6) 1.000 0.044(5) d . . .
C19 C Uani 0.5313(14) 0.9414(10) 0.4201(6) 1.000 0.041(5) d . . .
C20 C Uani 0.5056(12) 0.8496(9) 0.3844(5) 1.000 0.032(5) d . . .
C21 C Uani 0.1039(14) 1.0140(12) 0.4460(6) 1.000 0.053(6) d . . .
C22 C Uani 0.1514(11) 0.9666(10) 0.3879(5) 1.000 0.029(4) d . . .
C23 C Uani 0.1067(11) 0.8735(10) 0.3575(6) 1.000 0.034(5) d . . .
C24 C Uani 0.1552(12) 0.8289(9) 0.3066(6) 1.000 0.036(5) d . . .
C25 C Uani 0.1024(13) 0.7278(10) 0.2731(6) 1.000 0.052(6) d . . .
C26 C Uani 0.2533(11) 0.8783(9) 0.2851(5) 1.000 0.026(4) d . . .
C27 C Uani 0.2988(11) 0.9737(9) 0.3160(5) 1.000 0.028(4) d . . .
C28 C Uani 0.4078(12) 1.0269(10) 0.2952(5) 1.000 0.036(5) d . . .
C29 C Uani 0.2439(12) 1.0179(9) 0.3665(6) 1.000 0.034(5) d . . .
C30 C Uani 0.3213(11) 0.8273(9) 0.2333(5) 1.000 0.027(4) d . . .
C31 C Uani 0.2802(11) 0.8438(9) 0.1843(5) 1.000 0.029(4) d . . .
C32 C Uani 0.3385(12) 0.8137(9) 0.1343(5) 1.000 0.027(4) d . . .
C33 C Uani 0.2919(11) 0.8564(9) 0.0883(5) 1.000 0.028(4) d . . .
C34 C Uani 0.1800(11) 0.8246(10) 0.0608(5) 1.000 0.031(4) d . . .
C35 C Uani 0.1010(14) 0.7401(11) 0.0735(7) 1.000 0.055(6) d . . .
C36 C Uani 0.1404(12) 0.8693(11) 0.0195(6) 1.000 0.042(5) d . . .
C37 C Uani 0.2124(14) 0.9442(11) 0.0031(5) 1.000 0.039(5) d . . .
C38 C Uani 0.1668(15) 0.9933(12) -0.0419(6) 1.000 0.057(6) d . . .
C39 C Uani 0.3258(13) 0.9745(10) 0.0307(6) 1.000 0.041(5) d . . .
C40 C Uani 0.3696(11) 0.9322(10) 0.0725(5) 1.000 0.031(4) d . . .
C41 C Uani 0.4932(12) 0.9681(12) 0.1030(6) 1.000 0.047(6) d . . .
Pt2 Pt Uani 0.19446(4) 0.26878(3) 0.31796(2) 1.000 0.0230(2) d . . .
O3 O Uani 0.3181(8) 0.2774(6) 0.2546(3) 1.000 0.032(3) d . . .
O4 O Uani 0.2966(8) 0.3807(6) 0.3716(3) 1.000 0.032(3) d . . .
N3 N Uani -0.0188(9) 0.1337(8) 0.3019(4) 1.000 0.028(3) d . . .
N4 N Uani 0.0797(9) 0.1004(7) 0.2241(4) 1.000 0.026(3) d . . .
C42 C Uani 0.0838(11) 0.1608(9) 0.2760(5) 1.000 0.025(4) d . . .
C43 C Uani -0.0235(12) 0.0328(9) 0.2171(6) 1.000 0.034(5) d . . .
C44 C Uani -0.0620(13) -0.0398(10) 0.1726(6) 1.000 0.044(3) d . . .
C45 C Uani -0.1716(13) -0.0965(10) 0.1801(6) 1.000 0.044(3) d . . .
C46 C Uani -0.2325(14) -0.0773(10) 0.2287(6) 1.000 0.044(3) d . . .
C47 C Uani -0.1922(12) -0.0012(10) 0.2733(6) 1.000 0.041(5) d . . .
C48 C Uani -0.0873(11) 0.0531(9) 0.2677(5) 1.000 0.027(4) d . . .
C49 C Uani -0.0325(11) 0.1888(10) 0.3578(6) 1.000 0.031(5) d . . .
C50 C Uani 0.0669(12) 0.2607(9) 0.3750(5) 1.000 0.031(4) d . . .
C51 C Uani 0.0627(12) 0.3214(10) 0.4293(6) 1.000 0.035(5) d . . .
C52 C Uani -0.0321(13) 0.3057(12) 0.4632(6) 1.000 0.047(6) d . . .
C53 C Uani -0.1262(13) 0.2348(11) 0.4453(7) 1.000 0.047(6) d . . .
C54 C Uani -0.1299(12) 0.1757(10) 0.3918(6) 1.000 0.040(5) d . . .
C55 C Uani 0.1685(11) 0.1076(9) 0.1814(5) 1.000 0.024(4) d . . .
C56 C Uani 0.1301(12) 0.1812(9) 0.1472(5) 1.000 0.028(4) d . . .
C57 C Uani 0.0103(12) 0.2228(9) 0.1477(5) 1.000 0.031(4) d . . .
C58 C Uani -0.0184(13) 0.2865(10) 0.1129(6) 1.000 0.041(5) d . . .
C59 C Uani 0.0724(14) 0.3086(10) 0.0777(6) 1.000 0.040(5) d . . .
C60 C Uani 0.1895(15) 0.2692(11) 0.0776(6) 1.000 0.047(6) d . . .
C61 C Uani 0.2211(13) 0.2066(9) 0.1125(5) 1.000 0.037(5) d . . .
C62 C Uani 0.6241(15) 0.3269(12) 0.0467(6) 1.000 0.054(6) d . . .
C63 C Uani 0.5731(13) 0.3329(10) 0.1035(5) 1.000 0.033(5) d . . .
C64 C Uani 0.6174(12) 0.2692(10) 0.1356(6) 1.000 0.036(5) d . . .
C65 C Uani 0.5729(12) 0.2721(9) 0.1875(6) 1.000 0.034(4) d . . .
C66 C Uani 0.6262(14) 0.2024(11) 0.2205(6) 1.000 0.051(6) d . . .
C67 C Uani 0.4747(11) 0.3407(8) 0.2064(5) 1.000 0.023(4) d . . .
C68 C Uani 0.4270(11) 0.4063(9) 0.1755(5) 1.000 0.031(4) d . . .
C69 C Uani 0.3193(13) 0.4793(10) 0.1954(6) 1.000 0.046(6) d . . .
C70 C Uani 0.4795(12) 0.4039(9) 0.1244(5) 1.000 0.032(5) d . . .
C71 C Uani 0.4123(11) 0.3402(9) 0.2599(5) 1.000 0.029(4) d . . .
C72 C Uani 0.4519(12) 0.4086(10) 0.3075(5) 1.000 0.037(5) d . . .
C73 C Uani 0.3948(12) 0.4273(9) 0.3589(5) 1.000 0.026(4) d . . .
C74 C Uani 0.4488(12) 0.5107(9) 0.4044(5) 1.000 0.028(4) d . . .
C75 C Uani 0.5662(12) 0.4988(9) 0.4289(5) 1.000 0.028(4) d . . .
C76 C Uani 0.6421(14) 0.4021(10) 0.4116(6) 1.000 0.048(6) d . . .
C77 C Uani 0.6149(13) 0.5809(10) 0.4679(6) 1.000 0.037(5) d . . .
C78 C Uani 0.5491(14) 0.6731(11) 0.4838(5) 1.000 0.039(5) d . . .
C79 C Uani 0.6052(15) 0.7627(12) 0.5264(6) 1.000 0.060(6) d . . .
C80 C Uani 0.4307(12) 0.6796(10) 0.4605(5) 1.000 0.032(5) d . . .
C81 C Uani 0.3795(11) 0.6010(9) 0.4208(5) 1.000 0.026(4) d . . .
C82 C Uani 0.2502(12) 0.6152(11) 0.3957(6) 1.000 0.046(5) d . . .
H3 H Uiso 0.76420 0.57820 0.36970 1.000 0.0400 c R . .
H4 H Uiso 0.94490 0.47380 0.36310 1.000 0.0620 c R . .
H5 H Uiso 1.04500 0.41930 0.27960 1.000 0.0570 c R . .
H6 H Uiso 0.97700 0.46710 0.20030 1.000 0.0500 c R . .
H10 H Uiso 0.59450 0.66540 0.05430 1.000 0.0410 c R . .
H11 H Uiso 0.75650 0.57980 -0.00280 1.000 0.0530 c R . .
H12 H Uiso 0.92240 0.50810 0.03220 1.000 0.0600 c R . .
H13 H Uiso 0.93460 0.51140 0.12660 1.000 0.0480 c R . .
H14A H Uiso 0.55600 0.63570 0.34630 1.000 0.0330 c R . .
H14B H Uiso 0.48320 0.68710 0.30340 1.000 0.0330 c R . .
H16 H Uiso 0.79230 0.78390 0.34690 1.000 0.0480 c R . .
H17 H Uiso 0.83580 0.94110 0.40650 1.000 0.0510 c R . .
H18 H Uiso 0.67300 1.04020 0.45470 1.000 0.0530 c R . .
H19 H Uiso 0.46410 0.98150 0.43860 1.000 0.0490 c R . .
H20 H Uiso 0.42000 0.82660 0.37820 1.000 0.0380 c R . .
H21A H Uiso 0.04910 1.07240 0.44520 1.000 0.0790 c R . .
H21B H Uiso 0.17650 1.03760 0.47100 1.000 0.0790 c R . .
H21C H Uiso 0.05560 0.96230 0.45900 1.000 0.0790 c R . .
H23 H Uiso 0.04130 0.83920 0.37170 1.000 0.0400 c R . .
H25A H Uiso 0.17080 0.67750 0.26490 1.000 0.0770 c R . .
H25B H Uiso 0.06490 0.73720 0.23860 1.000 0.0770 c R . .
H25C H Uiso 0.03710 0.70280 0.29410 1.000 0.0770 c R . .
H28A H Uiso 0.38990 1.02920 0.25700 1.000 0.0540 c R . .
H28B H Uiso 0.48620 0.98880 0.29700 1.000 0.0540 c R . .
H28C H Uiso 0.41770 1.09700 0.31820 1.000 0.0540 c R . .
H29 H Uiso 0.27070 1.08450 0.38650 1.000 0.0410 c R . .
H31 H Uiso 0.20290 0.87990 0.18470 1.000 0.0340 c R . .
H35A H Uiso 0.02470 0.72880 0.04980 1.000 0.0820 c R . .
H35B H Uiso 0.07650 0.75970 0.11210 1.000 0.0820 c R . .
H35C H Uiso 0.15040 0.67680 0.06680 1.000 0.0820 c R . .
H36 H Uiso 0.06110 0.84850 0.00140 1.000 0.0510 c R . .
H38A H Uiso 0.17510 1.06810 -0.02910 1.000 0.0850 c R . .
H38B H Uiso 0.07770 0.97460 -0.05100 1.000 0.0850 c R . .
H38C H Uiso 0.21810 0.96890 -0.07460 1.000 0.0850 c R . .
H39 H Uiso 0.37540 1.02600 0.02070 1.000 0.0490 c R . .
H41A H Uiso 0.51880 1.03390 0.09590 1.000 0.0710 c R . .
H41B H Uiso 0.55900 0.91700 0.09020 1.000 0.0710 c R . .
H41C H Uiso 0.48190 0.97680 0.14260 1.000 0.0710 c R . .
H44 H Uiso -0.01910 -0.05240 0.13870 1.000 0.0530 c R . .
H45 H Uiso -0.20310 -0.14920 0.15020 1.000 0.0530 c R . .
H46 H Uiso -0.30490 -0.11750 0.23200 1.000 0.0530 c R . .
H47 H Uiso -0.23660 0.01270 0.30690 1.000 0.0500 c R . .
H51 H Uiso 0.12530 0.37300 0.44250 1.000 0.0420 c R . .
H52 H Uiso -0.03220 0.34530 0.50030 1.000 0.0560 c R . .
H53 H Uiso -0.19010 0.22590 0.46990 1.000 0.0560 c R . .
H54 H Uiso -0.19680 0.12780 0.37880 1.000 0.0480 c R . .
H55A H Uiso 0.17830 0.03850 0.15660 1.000 0.0290 c R . .
H55B H Uiso 0.25240 0.12940 0.19900 1.000 0.0290 c R . .
H57 H Uiso -0.05210 0.20810 0.17150 1.000 0.0380 c R . .
H58 H Uiso -0.10070 0.31520 0.11320 1.000 0.0490 c R . .
H59 H Uiso 0.05170 0.35150 0.05380 1.000 0.0480 c R . .
H60 H Uiso 0.25120 0.28430 0.05350 1.000 0.0570 c R . .
H61 H Uiso 0.30480 0.18080 0.11290 1.000 0.0440 c R . .
H62A H Uiso 0.66180 0.39320 0.04580 1.000 0.0810 c R . .
H62B H Uiso 0.55470 0.31000 0.01940 1.000 0.0810 c R . .
H62C H Uiso 0.68890 0.27350 0.03830 1.000 0.0810 c R . .
H64 H Uiso 0.68150 0.22120 0.12120 1.000 0.0430 c R . .
H66A H Uiso 0.68220 0.15230 0.19740 1.000 0.0760 c R . .
H66B H Uiso 0.55680 0.16620 0.23340 1.000 0.0760 c R . .
H66C H Uiso 0.67470 0.24300 0.25220 1.000 0.0760 c R . .
H69A H Uiso 0.24280 0.43980 0.19900 1.000 0.0690 c R . .
H69B H Uiso 0.30270 0.52060 0.16880 1.000 0.0690 c R . .
H69C H Uiso 0.34250 0.52460 0.23120 1.000 0.0690 c R . .
H70 H Uiso 0.45140 0.45080 0.10400 1.000 0.0380 c R . .
H72 H Uiso 0.52610 0.44760 0.30530 1.000 0.0440 c R . .
H76A H Uiso 0.67690 0.39760 0.37510 1.000 0.0720 c R . .
H76B H Uiso 0.58720 0.34240 0.41020 1.000 0.0720 c R . .
H76C H Uiso 0.71180 0.40320 0.43820 1.000 0.0720 c R . .
H77 H Uiso 0.69540 0.57490 0.48450 1.000 0.0450 c R . .
H79A H Uiso 0.66370 0.73730 0.55080 1.000 0.0890 c R . .
H79B H Uiso 0.53700 0.80120 0.54810 1.000 0.0890 c R . .
H79C H Uiso 0.65120 0.80780 0.50800 1.000 0.0890 c R . .
H80 H Uiso 0.38340 0.74080 0.47260 1.000 0.0380 c R . .
H82A H Uiso 0.25510 0.59660 0.35550 1.000 0.0700 c R . .
H82B H Uiso 0.22480 0.68710 0.40830 1.000 0.0700 c R . .
H82C H Uiso 0.18760 0.57100 0.40720 1.000 0.0700 c R . .

loop_
_atom_type_symbol
_atom_type_description
_atom_type_scat_dispersion_real
_atom_type_scat_dispersion_imag
_atom_type_scat_source
C C 0.0033 0.0016 ' International Tables Vol C Tables 4.2.6.8 and 6.1.1.4'
H H 0.0000 0.0000 ' International Tables Vol C Tables 4.2.6.8 and 6.1.1.4'
N N 0.0061 0.0033 ' International Tables Vol C Tables 4.2.6.8 and 6.1.1.4'
O O 0.0106 0.0060 ' International Tables Vol C Tables 4.2.6.8 and 6.1.1.4'
Pt Pt -1.7033 8.3905 ' International Tables Vol C Tables 4.2.6.8 and 6.1.1.4'

loop_
_geom_angle_atom_site_label_1
_geom_angle_atom_site_label_2
_geom_angle_atom_site_label_3
_geom_angle
_geom_angle_site_symmetry_1
_geom_angle_site_symmetry_2
_geom_angle_site_symmetry_3
_geom_angle_publ_flag
O1 Pt1 O2 89.9(3) . . . yes
O1 Pt1 C1 97.9(4) . . . yes
O1 Pt1 C9 177.5(4) . . . yes
O2 Pt1 C1 172.1(4) . . . yes
O2 Pt1 C9 92.3(4) . . . yes
C1 Pt1 C9 79.9(5) . . . yes
C42 Pt2 C50 79.6(5) . . . yes
O3 Pt2 C42 97.8(4) . . . yes
O3 Pt2 C50 176.2(4) . . . yes
O3 Pt2 O4 90.3(3) . . . yes
O4 Pt2 C50 92.3(4) . . . yes
O4 Pt2 C42 171.9(4) . . . yes
Pt1 O1 C30 124.3(7) . . . yes
Pt1 O2 C32 124.8(7) . . . yes
Pt2 O3 C71 124.6(7) . . . yes
Pt2 O4 C73 124.9(7) . . . yes
C1 N1 C8 115.3(10) . . . yes
C7 N1 C8 134.5(10) . . . yes
C1 N1 C7 110.1(10) . . . yes
C1 N2 C2 108.8(10) . . . yes
C1 N2 C14 126.7(10) . . . yes
C2 N2 C14 124.5(10) . . . yes
C42 N3 C48 111.6(10) . . . yes
C42 N3 C49 115.5(10) . . . yes
C48 N3 C49 132.9(10) . . . yes
C43 N4 C55 125.1(10) . . . yes
C42 N4 C55 124.5(10) . . . yes
C42 N4 C43 110.3(10) . . . yes
Pt1 C1 N2 135.4(9) . . . yes
Pt1 C1 N1 116.8(8) . . . yes
N1 C1 N2 107.8(10) . . . yes
N2 C2 C7 107.6(10) . . . yes
N2 C2 C3 130.0(11) . . . yes
C3 C2 C7 122.4(11) . . . no
C2 C3 C4 117.1(12) . . . no
C3 C4 C5 120.0(14) . . . no
C4 C5 C6 123.8(14) . . . no
C5 C6 C7 115.5(13) . . . no
N1 C7 C6 133.1(12) . . . yes
N1 C7 C2 105.7(10) . . . yes
C2 C7 C6 121.2(12) . . . no
C9 C8 C13 122.8(12) . . . no
N1 C8 C9 112.0(10) . . . yes
N1 C8 C13 125.2(11) . . . yes
Pt1 C9 C8 116.0(9) . . . yes
Pt1 C9 C10 126.5(9) . . . yes
C8 C9 C10 117.5(11) . . . no
C9 C10 C11 119.1(12) . . . no
C10 C11 C12 121.7(14) . . . no
C11 C12 C13 120.9(14) . . . no
C8 C13 C12 117.8(13) . . . no
N2 C14 C15 113.6(10) . . . yes
C16 C15 C20 117.8(12) . . . no
C14 C15 C16 124.2(12) . . . no
C14 C15 C20 117.9(11) . . . no
C15 C16 C17 120.5(12) . . . no
C16 C17 C18 121.2(13) . . . no
C17 C18 C19 118.7(13) . . . no
C18 C19 C20 120.2(13) . . . no
C15 C20 C19 121.7(12) . . . no
C23 C22 C29 119.5(12) . . . no
C21 C22 C29 119.0(12) . . . no
C21 C22 C23 121.5(12) . . . no
C22 C23 C24 121.0(12) . . . no
C23 C24 C26 120.2(12) . . . no
C23 C24 C25 120.3(12) . . . no
C25 C24 C26 119.5(12) . . . no
C27 C26 C30 118.3(10) . . . no
C24 C26 C27 118.9(11) . . . no
C24 C26 C30 122.5(11) . . . no
C28 C27 C29 120.7(11) . . . no
C26 C27 C28 120.2(11) . . . no
C26 C27 C29 119.1(11) . . . no
C22 C29 C27 121.2(12) . . . no
C26 C30 C31 119.1(11) . . . no
O1 C30 C26 113.9(10) . . . yes
O1 C30 C31 127.0(11) . . . yes
C30 C31 C32 127.1(11) . . . no
O2 C32 C33 114.7(10) . . . yes
C31 C32 C33 118.4(11) . . . no
O2 C32 C31 126.7(11) . . . yes
C34 C33 C40 120.2(11) . . . no
C32 C33 C34 122.0(11) . . . no
C32 C33 C40 117.8(10) . . . no
C33 C34 C35 121.6(12) . . . no
C35 C34 C36 119.3(12) . . . no
C33 C34 C36 119.1(12) . . . no
C34 C36 C37 122.6(12) . . . no
C38 C37 C39 120.5(13) . . . no
C36 C37 C38 121.9(13) . . . no
C36 C37 C39 117.6(13) . . . no
C37 C39 C40 122.0(13) . . . no
C33 C40 C41 120.4(11) . . . no
C33 C40 C39 118.4(11) . . . no
C39 C40 C41 121.1(12) . . . no
C4 C3 H3 122.00 . . . no
C2 C3 H3 121.00 . . . no
C3 C4 H4 120.00 . . . no
C5 C4 H4 120.00 . . . no
C6 C5 H5 118.00 . . . no
C4 C5 H5 118.00 . . . no
C5 C6 H6 122.00 . . . no
C7 C6 H6 122.00 . . . no
C9 C10 H10 121.00 . . . no
C11 C10 H10 120.00 . . . no
C12 C11 H11 119.00 . . . no
C10 C11 H11 119.00 . . . no
C13 C12 H12 119.00 . . . no
C11 C12 H12 120.00 . . . no
C8 C13 H13 121.00 . . . no
C12 C13 H13 121.00 . . . no
H14A C14 H14B 108.00 . . . no
C15 C14 H14A 109.00 . . . no
C15 C14 H14B 109.00 . . . no
N2 C14 H14A 109.00 . . . no
N2 C14 H14B 109.00 . . . no
C15 C16 H16 120.00 . . . no
C17 C16 H16 120.00 . . . no
C16 C17 H17 119.00 . . . no
C18 C17 H17 119.00 . . . no
C17 C18 H18 121.00 . . . no
C19 C18 H18 121.00 . . . no
C20 C19 H19 120.00 . . . no
C18 C19 H19 120.00 . . . no
C19 C20 H20 119.00 . . . no
C15 C20 H20 119.00 . . . no
C22 C21 H21C 109.00 . . . no
C22 C21 H21A 110.00 . . . no
C22 C21 H21B 110.00 . . . no
H21B C21 H21C 109.00 . . . no
H21A C21 H21B 109.00 . . . no
H21A C21 H21C 109.00 . . . no
C22 C23 H23 120.00 . . . no
C24 C23 H23 119.00 . . . no
H25B C25 H25C 109.00 . . . no
C24 C25 H25A 109.00 . . . no
C24 C25 H25B 110.00 . . . no
C24 C25 H25C 109.00 . . . no
H25A C25 H25B 109.00 . . . no
H25A C25 H25C 109.00 . . . no
C27 C28 H28A 109.00 . . . no
C27 C28 H28C 109.00 . . . no
H28A C28 H28B 109.00 . . . no
C27 C28 H28B 109.00 . . . no
H28B C28 H28C 109.00 . . . no
H28A C28 H28C 110.00 . . . no
C27 C29 H29 119.00 . . . no
C22 C29 H29 119.00 . . . no
C32 C31 H31 116.00 . . . no
C30 C31 H31 116.00 . . . no
H35A C35 H35C 109.00 . . . no
H35B C35 H35C 110.00 . . . no
C34 C35 H35A 109.00 . . . no
C34 C35 H35B 109.00 . . . no
C34 C35 H35C 109.00 . . . no
H35A C35 H35B 109.00 . . . no
C34 C36 H36 119.00 . . . no
C37 C36 H36 119.00 . . . no
H38B C38 H38C 110.00 . . . no
C37 C38 H38A 109.00 . . . no
C37 C38 H38B 109.00 . . . no
C37 C38 H38C 109.00 . . . no
H38A C38 H38B 110.00 . . . no
H38A C38 H38C 110.00 . . . no
C37 C39 H39 119.00 . . . no
C40 C39 H39 119.00 . . . no
H41B C41 H41C 109.00 . . . no
C40 C41 H41A 109.00 . . . no
C40 C41 H41B 109.00 . . . no
C40 C41 H41C 110.00 . . . no
H41A C41 H41B 109.00 . . . no
H41A C41 H41C 109.00 . . . no
Pt2 C42 N3 117.7(9) . . . yes
Pt2 C42 N4 136.0(9) . . . yes
N3 C42 N4 106.3(10) . . . yes
N4 C43 C44 129.9(13) . . . yes
N4 C43 C48 107.1(11) . . . yes
C44 C43 C48 123.1(12) . . . no
C43 C44 C45 115.1(13) . . . no
C44 C45 C46 121.9(13) . . . no
C45 C46 C47 121.8(13) . . . no
C46 C47 C48 117.7(13) . . . no
N3 C48 C43 104.6(10) . . . yes
N3 C48 C47 134.9(12) . . . yes
C43 C48 C47 120.5(12) . . . no
N3 C49 C50 111.2(11) . . . yes
N3 C49 C54 125.7(12) . . . yes
C50 C49 C54 123.1(13) . . . no
Pt2 C50 C49 116.0(9) . . . yes
Pt2 C50 C51 127.3(9) . . . yes
C49 C50 C51 116.6(12) . . . no
C50 C51 C52 119.8(13) . . . no
C51 C52 C53 121.9(14) . . . no
C52 C53 C54 120.9(14) . . . no
C49 C54 C53 117.6(13) . . . no
N4 C55 C56 114.6(10) . . . yes
C55 C56 C57 123.5(11) . . . no
C55 C56 C61 117.6(11) . . . no
C57 C56 C61 118.9(11) . . . no
C56 C57 C58 119.6(12) . . . no
C57 C58 C59 120.7(13) . . . no
C58 C59 C60 119.9(13) . . . no
C59 C60 C61 120.6(14) . . . no
C56 C61 C60 120.4(13) . . . no
C62 C63 C64 121.6(13) . . . no
C62 C63 C70 119.7(12) . . . no
C64 C63 C70 118.7(12) . . . no
C63 C64 C65 123.3(12) . . . no
C64 C65 C66 120.7(12) . . . no
C64 C65 C67 116.8(12) . . . no
C66 C65 C67 122.5(12) . . . no
C65 C67 C68 121.9(11) . . . no
C65 C67 C71 119.7(11) . . . no
C68 C67 C71 118.3(10) . . . no
C67 C68 C69 122.0(11) . . . no
C67 C68 C70 119.1(11) . . . no
C69 C68 C70 118.9(11) . . . no
C63 C70 C68 120.1(11) . . . no
O3 C71 C67 113.8(10) . . . yes
O3 C71 C72 126.3(11) . . . yes
C67 C71 C72 119.8(11) . . . no
C71 C72 C73 127.1(12) . . . no
O4 C73 C72 126.8(11) . . . yes
O4 C73 C74 115.0(10) . . . yes
C72 C73 C74 118.2(11) . . . no
C73 C74 C75 120.6(11) . . . no
C73 C74 C81 117.8(11) . . . no
C75 C74 C81 121.5(11) . . . no
C74 C75 C76 122.2(11) . . . no
C74 C75 C77 117.9(12) . . . no
C76 C75 C77 119.9(12) . . . no
C75 C77 C78 121.6(13) . . . no
C77 C78 C79 120.7(13) . . . no
C77 C78 C80 118.5(13) . . . no
C79 C78 C80 120.9(13) . . . no
C78 C80 C81 122.0(12) . . . no
C74 C81 C80 118.4(11) . . . no
C74 C81 C82 122.7(11) . . . no
C80 C81 C82 119.0(12) . . . no
C43 C44 H44 122.00 . . . no
C45 C44 H44 122.00 . . . no
C44 C45 H45 119.00 . . . no
C46 C45 H45 119.00 . . . no
C45 C46 H46 119.00 . . . no
C47 C46 H46 119.00 . . . no
C46 C47 H47 121.00 . . . no
C48 C47 H47 121.00 . . . no
C50 C51 H51 120.00 . . . no
C52 C51 H51 120.00 . . . no
C51 C52 H52 119.00 . . . no
C53 C52 H52 119.00 . . . no
C52 C53 H53 120.00 . . . no
C54 C53 H53 119.00 . . . no
C49 C54 H54 121.00 . . . no
C53 C54 H54 121.00 . . . no
N4 C55 H55A 109.00 . . . no
N4 C55 H55B 109.00 . . . no
C56 C55 H55A 109.00 . . . no
C56 C55 H55B 109.00 . . . no
H55A C55 H55B 108.00 . . . no
C56 C57 H57 120.00 . . . no
C58 C57 H57 120.00 . . . no
C57 C58 H58 120.00 . . . no
C59 C58 H58 120.00 . . . no
C58 C59 H59 120.00 . . . no
C60 C59 H59 120.00 . . . no
C59 C60 H60 120.00 . . . no
C61 C60 H60 120.00 . . . no
C56 C61 H61 120.00 . . . no
C60 C61 H61 120.00 . . . no
C63 C62 H62A 109.00 . . . no
C63 C62 H62B 109.00 . . . no
C63 C62 H62C 109.00 . . . no
H62A C62 H62B 110.00 . . . no
H62A C62 H62C 109.00 . . . no
H62B C62 H62C 110.00 . . . no
C63 C64 H64 118.00 . . . no
C65 C64 H64 118.00 . . . no
C65 C66 H66A 109.00 . . . no
C65 C66 H66B 110.00 . . . no
C65 C66 H66C 109.00 . . . no
H66A C66 H66B 109.00 . . . no
H66A C66 H66C 109.00 . . . no
H66B C66 H66C 109.00 . . . no
C68 C69 H69A 109.00 . . . no
C68 C69 H69B 109.00 . . . no
C68 C69 H69C 110.00 . . . no
H69A C69 H69B 109.00 . . . no
H69A C69 H69C 109.00 . . . no
H69B C69 H69C 109.00 . . . no
C63 C70 H70 120.00 . . . no
C68 C70 H70 120.00 . . . no
C71 C72 H72 116.00 . . . no
C73 C72 H72 116.00 . . . no
C75 C76 H76A 109.00 . . . no
C75 C76 H76B 110.00 . . . no
C75 C76 H76C 110.00 . . . no
H76A C76 H76B 110.00 . . . no
H76A C76 H76C 109.00 . . . no
H76B C76 H76C 109.00 . . . no
C75 C77 H77 119.00 . . . no
C78 C77 H77 119.00 . . . no
C78 C79 H79A 109.00 . . . no
C78 C79 H79B 109.00 . . . no
C78 C79 H79C 109.00 . . . no
H79A C79 H79B 109.00 . . . no
H79A C79 H79C 109.00 . . . no
H79B C79 H79C 109.00 . . . no
C78 C80 H80 119.00 . . . no
C81 C80 H80 119.00 . . . no
C81 C82 H82A 109.00 . . . no
C81 C82 H82B 109.00 . . . no
C81 C82 H82C 109.00 . . . no
H82A C82 H82B 110.00 . . . no
H82A C82 H82C 109.00 . . . no
H82B C82 H82C 109.00 . . . no

loop_
_geom_bond_atom_site_label_1
_geom_bond_atom_site_label_2
_geom_bond_distance
_geom_bond_site_symmetry_1
_geom_bond_site_symmetry_2
_geom_bond_publ_flag
Pt1 O1 2.074(8) . . yes
Pt1 O2 2.062(8) . . yes
Pt1 C1 1.950(12) . . yes
Pt1 C9 1.983(12) . . yes
Pt2 O4 2.041(8) . . yes
Pt2 C42 1.939(12) . . yes
Pt2 O3 2.099(8) . . yes
Pt2 C50 2.004(12) . . yes
O1 C30 1.289(15) . . yes
O2 C32 1.285(15) . . yes
O3 C71 1.284(15) . . yes
O4 C73 1.292(15) . . yes
N1 C8 1.411(16) . . yes
N1 C1 1.371(15) . . yes
N1 C7 1.391(15) . . yes
N2 C14 1.463(15) . . yes
N2 C1 1.346(16) . . yes
N2 C2 1.410(15) . . yes
N3 C42 1.365(15) . . yes
N3 C48 1.394(16) . . yes
N3 C49 1.425(18) . . yes
N4 C42 1.354(16) . . yes
N4 C43 1.395(16) . . yes
N4 C55 1.456(15) . . yes
C2 C3 1.378(17) . . no
C2 C7 1.393(17) . . no
C3 C4 1.38(2) . . no
C4 C5 1.39(2) . . no
C5 C6 1.38(2) . . no
C6 C7 1.392(18) . . no
C8 C9 1.405(17) . . no
C8 C13 1.385(18) . . no
C9 C10 1.391(17) . . no
C10 C11 1.42(2) . . no
C11 C12 1.33(2) . . no
C12 C13 1.40(2) . . no
C14 C15 1.504(18) . . no
C15 C20 1.406(18) . . no
C15 C16 1.373(18) . . no
C16 C17 1.37(2) . . no
C17 C18 1.39(2) . . no
C18 C19 1.37(2) . . no
C19 C20 1.357(19) . . no
C21 C22 1.534(19) . . no
C22 C23 1.371(19) . . no
C22 C29 1.382(18) . . no
C23 C24 1.38(2) . . no
C24 C26 1.411(18) . . no
C24 C25 1.509(19) . . no
C26 C27 1.402(17) . . no
C26 C30 1.508(17) . . no
C27 C28 1.517(18) . . no
C27 C29 1.397(19) . . no
C30 C31 1.363(17) . . no
C31 C32 1.377(17) . . no
C32 C33 1.485(17) . . no
C33 C34 1.367(17) . . no
C33 C40 1.438(18) . . no
C34 C35 1.50(2) . . no
C34 C36 1.377(19) . . no
C36 C37 1.40(2) . . no
C37 C39 1.38(2) . . no
C37 C38 1.51(2) . . no
C39 C40 1.382(19) . . no
C40 C41 1.513(18) . . no
C3 H3 0.9500 . . no
C4 H4 0.9500 . . no
C5 H5 0.9500 . . no
C6 H6 0.9500 . . no
C10 H10 0.9500 . . no
C11 H11 0.9500 . . no
C12 H12 0.9500 . . no
C13 H13 0.9500 . . no
C14 H14B 0.9900 . . no
C14 H14A 0.9900 . . no
C16 H16 0.9500 . . no
C17 H17 0.9500 . . no
C18 H18 0.9500 . . no
C19 H19 0.9500 . . no
C20 H20 0.9500 . . no
C21 H21C 0.9800 . . no
C21 H21A 0.9800 . . no
C21 H21B 0.9800 . . no
C23 H23 0.9500 . . no
C25 H25C 0.9800 . . no
C25 H25B 0.9800 . . no
C25 H25A 0.9800 . . no
C28 H28A 0.9800 . . no
C28 H28B 0.9800 . . no
C28 H28C 0.9800 . . no
C29 H29 0.9500 . . no
C31 H31 0.9500 . . no
C35 H35B 0.9800 . . no
C35 H35C 0.9800 . . no
C35 H35A 0.9800 . . no
C36 H36 0.9500 . . no
C38 H38A 0.9800 . . no
C38 H38B 0.9800 . . no
C38 H38C 0.9800 . . no
C39 H39 0.9500 . . no
C41 H41B 0.9800 . . no
C41 H41C 0.9800 . . no
C41 H41A 0.9800 . . no
C43 C44 1.34(2) . . no
C43 C48 1.414(19) . . no
C44 C45 1.42(2) . . no
C45 C46 1.36(2) . . no
C46 C47 1.38(2) . . no
C47 C48 1.351(18) . . no
C49 C50 1.410(18) . . no
C49 C54 1.385(19) . . no
C50 C51 1.406(19) . . no
C51 C52 1.37(2) . . no
C52 C53 1.36(2) . . no
C53 C54 1.38(2) . . no
C55 C56 1.510(17) . . no
C56 C57 1.383(18) . . no
C56 C61 1.403(18) . . no
C57 C58 1.394(19) . . no
C58 C59 1.39(2) . . no
C59 C60 1.35(2) . . no
C60 C61 1.39(2) . . no
C62 C63 1.515(19) . . no
C63 C64 1.387(19) . . no
C63 C70 1.394(18) . . no
C64 C65 1.38(2) . . no
C65 C66 1.50(2) . . no
C65 C67 1.400(17) . . no
C67 C68 1.397(17) . . no
C67 C71 1.507(17) . . no
C68 C69 1.514(18) . . no
C68 C70 1.398(17) . . no
C71 C72 1.372(17) . . no
C72 C73 1.399(17) . . no
C73 C74 1.491(17) . . no
C74 C75 1.398(18) . . no
C74 C81 1.396(17) . . no
C75 C76 1.504(19) . . no
C75 C77 1.372(19) . . no
C77 C78 1.40(2) . . no
C78 C79 1.51(2) . . no
C78 C80 1.380(19) . . no
C80 C81 1.362(18) . . no
C81 C82 1.523(18) . . no
C44 H44 0.9500 . . no
C45 H45 0.9500 . . no
C46 H46 0.9500 . . no
C47 H47 0.9500 . . no
C51 H51 0.9500 . . no
C52 H52 0.9500 . . no
C53 H53 0.9500 . . no
C54 H54 0.9500 . . no
C55 H55A 0.9900 . . no
C55 H55B 0.9900 . . no
C57 H57 0.9500 . . no
C58 H58 0.9500 . . no
C59 H59 0.9500 . . no
C60 H60 0.9500 . . no
C61 H61 0.9500 . . no
C62 H62A 0.9800 . . no
C62 H62B 0.9800 . . no
C62 H62C 0.9800 . . no
C64 H64 0.9500 . . no
C66 H66A 0.9800 . . no
C66 H66B 0.9800 . . no
C66 H66C 0.9800 . . no
C69 H69A 0.9800 . . no
C69 H69B 0.9800 . . no
C69 H69C 0.9800 . . no
C70 H70 0.9500 . . no
C72 H72 0.9500 . . no
C76 H76A 0.9800 . . no
C76 H76B 0.9800 . . no
C76 H76C 0.9800 . . no
C77 H77 0.9500 . . no
C79 H79A 0.9800 . . no
C79 H79B 0.9800 . . no
C79 H79C 0.9800 . . no
C80 H80 0.9500 . . no
C82 H82A 0.9800 . . no
C82 H82B 0.9800 . . no
C82 H82C 0.9800 . . no

loop_
_geom_hbond_atom_site_label_D
_geom_hbond_atom_site_label_H
_geom_hbond_atom_site_label_A
_geom_hbond_distance_DH
_geom_hbond_distance_HA
_geom_hbond_distance_DA
_geom_hbond_angle_DHA
_geom_hbond_site_symmetry_A
_geom_hbond_publ_flag
C10 H10 O2 0.9500 2.5200 3.042(15) 114.00 . yes
C14 H14B O1 0.9900 2.2500 3.016(14) 133.00 . yes
C51 H51 O4 0.9500 2.5800 3.082(16) 113.00 . yes
C55 H55B O3 0.9900 2.2300 2.977(15) 131.00 . yes
C57 H57 N4 0.9500 2.5800 2.899(16) 100.00 . yes

loop_
_geom_torsion_atom_site_label_1
_geom_torsion_atom_site_label_2
_geom_torsion_atom_site_label_3
_geom_torsion_atom_site_label_4
_geom_torsion
_geom_torsion_site_symmetry_1
_geom_torsion_site_symmetry_2
_geom_torsion_site_symmetry_3
_geom_torsion_site_symmetry_4
_geom_torsion_publ_flag
O2 Pt1 O1 C30 -1.3(9) . . . . no
C1 Pt1 O1 C30 177.4(9) . . . . no
O1 Pt1 O2 C32 0.6(9) . . . . no
C9 Pt1 O2 C32 -178.2(10) . . . . no
O1 Pt1 C1 N1 -177.8(9) . . . . no
O1 Pt1 C1 N2 3.3(13) . . . . no
C9 Pt1 C1 N1 1.1(9) . . . . no
C9 Pt1 C1 N2 -177.8(14) . . . . no
O2 Pt1 C9 C8 176.5(9) . . . . no
O2 Pt1 C9 C10 -1.8(11) . . . . no
C1 Pt1 C9 C8 -2.4(9) . . . . no
C1 Pt1 C9 C10 179.3(12) . . . . no
C50 Pt2 C42 N4 -179.5(14) . . . . no
O4 Pt2 C50 C49 -179.9(10) . . . . no
O4 Pt2 C50 C51 2.9(12) . . . . no
C42 Pt2 C50 C49 -1.2(10) . . . . no
C42 Pt2 C50 C51 -178.3(13) . . . . no
O3 Pt2 C42 N3 -176.5(9) . . . . no
O3 Pt2 C42 N4 3.3(13) . . . . no
C50 Pt2 C42 N3 0.7(9) . . . . no
O4 Pt2 O3 C71 -1.9(9) . . . . no
C42 Pt2 O3 C71 179.0(9) . . . . no
O3 Pt2 O4 C73 1.5(9) . . . . no
C50 Pt2 O4 C73 -175.8(10) . . . . no
Pt1 O1 C30 C26 -174.5(7) . . . . no
Pt1 O1 C30 C31 4.4(17) . . . . no
Pt1 O2 C32 C31 -2.8(18) . . . . no
Pt1 O2 C32 C33 171.6(7) . . . . no
Pt2 O3 C71 C72 3.0(17) . . . . no
Pt2 O3 C71 C67 -172.0(7) . . . . no
Pt2 O4 C73 C72 -2.2(18) . . . . no
Pt2 O4 C73 C74 176.5(8) . . . . no
C7 N1 C1 Pt1 -177.9(8) . . . . no
C8 N1 C1 Pt1 0.3(13) . . . . no
C8 N1 C1 N2 179.5(10) . . . . no
C7 N1 C1 N2 1.3(13) . . . . no
C1 N1 C7 C2 -0.9(13) . . . . no
C1 N1 C7 C6 176.8(14) . . . . no
C8 N1 C7 C2 -178.6(12) . . . . no
C8 N1 C7 C6 -1(2) . . . . no
C1 N1 C8 C9 -2.2(14) . . . . no
C1 N1 C8 C13 177.6(12) . . . . no
C7 N1 C8 C9 175.4(12) . . . . no
C7 N1 C8 C13 -5(2) . . . . no
C2 N2 C1 Pt1 177.8(10) . . . . no
C2 N2 C1 N1 -1.2(13) . . . . no
C14 N2 C1 Pt1 1(2) . . . . no
C14 N2 C1 N1 -178.1(10) . . . . no
C1 N2 C2 C3 -178.6(13) . . . . no
C1 N2 C2 C7 0.7(13) . . . . no
C14 N2 C2 C3 -2(2) . . . . no
C1 N2 C14 C15 -96.0(14) . . . . no
C2 N2 C14 C15 87.6(14) . . . . no
C14 N2 C2 C7 177.6(10) . . . . no
C49 N3 C42 N4 180.0(10) . . . . no
C42 N3 C48 C43 -2.0(14) . . . . no
C49 N3 C42 Pt2 -0.2(14) . . . . no
C49 N3 C48 C43 -179.3(13) . . . . no
C49 N3 C48 C47 2(2) . . . . no
C42 N3 C48 C47 179.2(14) . . . . no
C42 N3 C49 C54 178.9(13) . . . . no
C48 N3 C49 C50 176.4(12) . . . . no
C48 N3 C49 C54 -4(2) . . . . no
C42 N3 C49 C50 -0.8(16) . . . . no
C48 N3 C42 Pt2 -177.9(8) . . . . no
C48 N3 C42 N4 2.2(14) . . . . no
C43 N4 C42 Pt2 178.7(10) . . . . no
C43 N4 C42 N3 -1.5(13) . . . . no
C55 N4 C42 Pt2 -3.1(19) . . . . no
C42 N4 C43 C48 0.3(14) . . . . no
C55 N4 C43 C44 2(2) . . . . no
C55 N4 C43 C48 -178.0(11) . . . . no
C42 N4 C55 C56 -89.2(14) . . . . no
C43 N4 C55 C56 88.8(14) . . . . no
C55 N4 C42 N3 176.7(10) . . . . no
C42 N4 C43 C44 -179.7(14) . . . . no
C3 C2 C7 C6 1.5(19) . . . . no
N2 C2 C3 C4 177.9(13) . . . . no
C7 C2 C3 C4 -1.3(19) . . . . no
N2 C2 C7 N1 0.1(13) . . . . no
N2 C2 C7 C6 -177.9(11) . . . . no
C3 C2 C7 N1 179.4(11) . . . . no
C2 C3 C4 C5 0(2) . . . . no
C3 C4 C5 C6 1(2) . . . . no
C4 C5 C6 C7 -1(2) . . . . no
C5 C6 C7 N1 -177.7(13) . . . . no
C5 C6 C7 C2 -0.3(19) . . . . no
N1 C8 C9 Pt1 3.2(13) . . . . no
N1 C8 C9 C10 -178.4(10) . . . . no
C13 C8 C9 Pt1 -176.7(10) . . . . no
C13 C8 C9 C10 1.8(18) . . . . no
N1 C8 C13 C12 177.6(12) . . . . no
C9 C8 C13 C12 -2.6(19) . . . . no
Pt1 C9 C10 C11 178.9(10) . . . . no
C8 C9 C10 C11 0.6(18) . . . . no
C9 C10 C11 C12 -2(2) . . . . no
C10 C11 C12 C13 1(2) . . . . no
C11 C12 C13 C8 1(2) . . . . no
N2 C14 C15 C16 -25.5(18) . . . . no
N2 C14 C15 C20 159.3(11) . . . . no
C14 C15 C16 C17 -174.6(13) . . . . no
C16 C15 C20 C19 -1(2) . . . . no
C20 C15 C16 C17 1(2) . . . . no
C14 C15 C20 C19 174.2(12) . . . . no
C15 C16 C17 C18 1(2) . . . . no
C16 C17 C18 C19 -2(2) . . . . no
C17 C18 C19 C20 1(2) . . . . no
C18 C19 C20 C15 1(2) . . . . no
C23 C22 C29 C27 -4.3(19) . . . . no
C21 C22 C29 C27 174.0(12) . . . . no
C21 C22 C23 C24 -176.3(12) . . . . no
C29 C22 C23 C24 2(2) . . . . no
C22 C23 C24 C25 -178.4(12) . . . . no
C22 C23 C24 C26 1(2) . . . . no
C23 C24 C26 C30 172.0(12) . . . . no
C23 C24 C26 C27 -0.9(19) . . . . no
C25 C24 C26 C27 178.1(11) . . . . no
C25 C24 C26 C30 -9.0(18) . . . . no
C24 C26 C27 C29 -1.4(18) . . . . no
C24 C26 C27 C28 177.5(11) . . . . no
C27 C26 C30 C31 -92.7(14) . . . . no
C30 C26 C27 C29 -174.5(11) . . . . no
C24 C26 C30 O1 -86.7(14) . . . . no
C30 C26 C27 C28 4.3(17) . . . . no
C27 C26 C30 O1 86.3(14) . . . . no
C24 C26 C30 C31 94.4(15) . . . . no
C28 C27 C29 C22 -174.9(12) . . . . no
C26 C27 C29 C22 4.0(19) . . . . no
C26 C30 C31 C32 172.0(12) . . . . no
O1 C30 C31 C32 -7(2) . . . . no
C30 C31 C32 O2 6(2) . . . . no
C30 C31 C32 C33 -168.3(12) . . . . no
O2 C32 C33 C34 110.9(14) . . . . no
O2 C32 C33 C40 -68.1(15) . . . . no
C31 C32 C33 C34 -74.2(16) . . . . no
C31 C32 C33 C40 106.8(14) . . . . no
C32 C33 C34 C35 -3.5(19) . . . . no
C34 C33 C40 C41 179.7(12) . . . . no
C32 C33 C34 C36 178.2(12) . . . . no
C40 C33 C34 C35 175.5(12) . . . . no
C40 C33 C34 C36 -2.8(19) . . . . no
C32 C33 C40 C39 -178.4(12) . . . . no
C32 C33 C40 C41 -1.3(18) . . . . no
C34 C33 C40 C39 2.6(19) . . . . no
C33 C34 C36 C37 2(2) . . . . no
C35 C34 C36 C37 -176.2(13) . . . . no
C34 C36 C37 C38 -179.3(13) . . . . no
C34 C36 C37 C39 -1(2) . . . . no
C36 C37 C39 C40 1(2) . . . . no
C38 C37 C39 C40 179.2(13) . . . . no
C37 C39 C40 C33 -2(2) . . . . no
C37 C39 C40 C41 -178.8(13) . . . . no
N4 C43 C44 C45 179.2(13) . . . . no
C48 C43 C44 C45 -1(2) . . . . no
N4 C43 C48 N3 1.0(13) . . . . no
N4 C43 C48 C47 180.0(12) . . . . no
C44 C43 C48 N3 -179.0(12) . . . . no
C44 C43 C48 C47 0(2) . . . . no
C43 C44 C45 C46 1(2) . . . . no
C44 C45 C46 C47 1(2) . . . . no
C45 C46 C47 C48 -2(2) . . . . no
C46 C47 C48 N3 179.8(14) . . . . no
C46 C47 C48 C43 1.2(19) . . . . no
N3 C49 C50 Pt2 1.4(14) . . . . no
N3 C49 C50 C51 178.9(11) . . . . no
C54 C49 C50 Pt2 -178.3(11) . . . . no
C54 C49 C50 C51 -1(2) . . . . no
N3 C49 C54 C53 178.8(13) . . . . no
C50 C49 C54 C53 -2(2) . . . . no
Pt2 C50 C51 C52 179.9(11) . . . . no
C49 C50 C51 C52 2.8(19) . . . . no
C50 C51 C52 C53 -2(2) . . . . no
C51 C52 C53 C54 0(2) . . . . no
C52 C53 C54 C49 2(2) . . . . no
N4 C55 C56 C57 -12.9(17) . . . . no
N4 C55 C56 C61 168.3(11) . . . . no
C55 C56 C57 C58 -177.1(12) . . . . no
C61 C56 C57 C58 1.7(19) . . . . no
C55 C56 C61 C60 176.3(12) . . . . no
C57 C56 C61 C60 -2.6(19) . . . . no
C56 C57 C58 C59 0(2) . . . . no
C57 C58 C59 C60 -1(2) . . . . no
C58 C59 C60 C61 0(2) . . . . no
C59 C60 C61 C56 2(2) . . . . no
C62 C63 C64 C65 -179.7(13) . . . . no
C70 C63 C64 C65 0(2) . . . . no
C62 C63 C70 C68 176.6(12) . . . . no
C64 C63 C70 C68 -3.5(19) . . . . no
C63 C64 C65 C66 -179.0(13) . . . . no
C63 C64 C65 C67 3(2) . . . . no
C64 C65 C67 C68 -2.5(18) . . . . no
C64 C65 C67 C71 173.6(11) . . . . no
C66 C65 C67 C68 179.1(12) . . . . no
C66 C65 C67 C71 -4.7(19) . . . . no
C65 C67 C68 C69 178.9(12) . . . . no
C65 C67 C68 C70 -0.5(18) . . . . no
C71 C67 C68 C69 2.7(17) . . . . no
C71 C67 C68 C70 -176.7(11) . . . . no
C65 C67 C71 O3 -88.6(14) . . . . no
C65 C67 C71 C72 96.1(15) . . . . no
C68 C67 C71 O3 87.8(14) . . . . no
C68 C67 C71 C72 -87.6(15) . . . . no
C67 C68 C70 C63 3.6(18) . . . . no
C69 C68 C70 C63 -175.9(12) . . . . no
O3 C71 C72 C73 -3(2) . . . . no
C67 C71 C72 C73 171.4(12) . . . . no
C71 C72 C73 O4 3(2) . . . . no
C71 C72 C73 C74 -175.8(12) . . . . no
O4 C73 C74 C75 110.1(13) . . . . no
O4 C73 C74 C81 -71.1(15) . . . . no
C72 C73 C74 C75 -71.2(16) . . . . no
C72 C73 C74 C81 107.7(14) . . . . no
C73 C74 C75 C76 -1.0(19) . . . . no
C73 C74 C75 C77 175.6(12) . . . . no
C81 C74 C75 C76 -179.9(12) . . . . no
C81 C74 C75 C77 -3.3(19) . . . . no
C73 C74 C81 C80 -176.9(11) . . . . no
C73 C74 C81 C82 2.5(18) . . . . no
C75 C74 C81 C80 2.0(19) . . . . no
C75 C74 C81 C82 -178.7(12) . . . . no
C74 C75 C77 C78 1(2) . . . . no
C76 C75 C77 C78 178.0(13) . . . . no
C75 C77 C78 C79 -179.4(13) . . . . no
C75 C77 C78 C80 2(2) . . . . no
C77 C78 C80 C81 -3(2) . . . . no
C79 C78 C80 C81 178.0(13) . . . . no
C78 C80 C81 C74 1.4(19) . . . . no
C78 C80 C81 C82 -178.0(12) . . . . no
